data_4084839
loop_
_publ_author_name
'Fern\'andez-Rodr\?\'iguez, Mar\?\'ia-Jos\'e'
'Mart\?\'inez-Viviente, Elo\?\'isa'
'Vicente, Jos\'e'
'Jones, Peter G.'

_publ_section_title
;
 Mono- and Dipalladated Derivatives of 2,5-Distyrylbenzene. Reactivity
 toward XyNC and Alkynes. Synthesis of Complexes with Indacenediide
 Ligands
;
_journal_issue 11
_journal_name_full Organometallics
_journal_page_first 2240
_journal_paper_doi 10.1021/om5010034
_journal_volume 34
_journal_year 2015
_chemical_formula_sum 'C95 H84 Cl21 D7 F6 N4 O6 Pd2 S2'
_chemical_formula_weight 2527.13
_chemical_name_systematic
;
 ?
;
_space_group_IT_number 2
_symmetry_cell_setting triclinic
_symmetry_space_group_name_Hall '-P 1'
_symmetry_space_group_name_H-M 'P -1'
_atom_sites_solution_hydrogens geom
_atom_sites_solution_primary direct
_atom_sites_solution_secondary difmap
_audit_creation_method SHELXL-97
_cell_angle_alpha 64.271(4)
_cell_angle_beta 74.026(4)
_cell_angle_gamma 88.309(4)
_cell_formula_units_Z 2
_cell_length_a 14.4062(12)
_cell_length_b 19.8994(16)
_cell_length_c 22.0291(18)
_cell_measurement_reflns_used 9193
_cell_measurement_temperature 133(2)
_cell_measurement_theta_max 29.75
_cell_measurement_theta_min 2.34
_cell_volume 5439.8(8)
_computing_cell_refinement 'Bruker SAINT'
_computing_data_collection 'Bruker SMART'
_computing_data_reduction 'Bruker SAINT'
_computing_molecular_graphics 'Siemens XP'
_computing_publication_material SHELXL-97
_computing_structure_refinement 'SHELXL-97 (Sheldrick, 1997)'
_computing_structure_solution 'SHELXS-97 (Sheldrick, 1990)'
_diffrn_ambient_temperature 133(2)
_diffrn_detector_area_resol_mean 8.192
_diffrn_measured_fraction_theta_full 0.991
_diffrn_measured_fraction_theta_max 0.991
_diffrn_measurement_device_type 'Bruker SMART 1000 CCD area detector'
_diffrn_measurement_method 'phi and omega scans'
_diffrn_radiation_monochromator graphite
_diffrn_radiation_source 'fine-focus sealed tube'
_diffrn_radiation_type MoK\a
_diffrn_radiation_wavelength 0.71073
_diffrn_reflns_av_R_equivalents 0.0667
_diffrn_reflns_av_sigmaI/netI 0.1036
_diffrn_reflns_limit_h_max 18
_diffrn_reflns_limit_h_min -18
_diffrn_reflns_limit_k_max 25
_diffrn_reflns_limit_k_min -25
_diffrn_reflns_limit_l_max 28
_diffrn_reflns_limit_l_min -28
_diffrn_reflns_number 76772
_diffrn_reflns_theta_full 27.50
_diffrn_reflns_theta_max 27.52
_diffrn_reflns_theta_min 1.07
_exptl_absorpt_coefficient_mu 0.947
_exptl_absorpt_correction_T_max 0.9542
_exptl_absorpt_correction_T_min 0.7892
_exptl_absorpt_correction_type multi-scan
_exptl_absorpt_process_details SADABS
_exptl_crystal_colour 'dichroic, blue-green/orange'
_exptl_crystal_density_diffrn 1.543
_exptl_crystal_density_meas ?
_exptl_crystal_density_method 'not measured'
_exptl_crystal_description plate
_exptl_crystal_F_000 2544
_exptl_crystal_size_max 0.4
_exptl_crystal_size_mid 0.2
_exptl_crystal_size_min 0.05
_refine_diff_density_max 2.666
_refine_diff_density_min -2.824
_refine_diff_density_rms 0.146
_refine_ls_extinction_method none
_refine_ls_goodness_of_fit_ref 1.035
_refine_ls_hydrogen_treatment constr
_refine_ls_matrix_type full
_refine_ls_number_parameters 1237
_refine_ls_number_reflns 24845
_refine_ls_number_restraints 1823
_refine_ls_restrained_S_all 1.091
_refine_ls_R_factor_all 0.1287
_refine_ls_R_factor_gt 0.0746
_refine_ls_shift/su_max 0.003
_refine_ls_shift/su_mean 0.000
_refine_ls_structure_factor_coef Fsqd
_refine_ls_weighting_details 'calc w=1/[\s^2^(Fo^2^)+(0.0868P)^2^+24.9198P] where P=(Fo^2^+2Fc^2^)/3'
_refine_ls_weighting_scheme calc
_refine_ls_wR_factor_gt 0.1766
_refine_ls_wR_factor_ref 0.2010
_reflns_number_gt 15574
_reflns_number_total 24845
_reflns_threshold_expression >2sigma(I)
_cod_data_source_file om5010034_si_002.cif
_cod_data_source_block vite
_cod_depositor_comments
;
The following automatic conversions were performed:

'_symmetry_cell_setting' value 'Triclinic' changed to 'triclinic'
according to
/home/saulius/struct/COD-crude-data--automatic-downloads/rss-feeds/ACS/lib/dictionaries/cif_core.dic
dictionary named 'cif_core.dic' version 2.4.2 from
2011-04-26.

'_geom_bond_publ_flag' value 'Y' changed to 'y'
according to
/home/saulius/struct/COD-crude-data--automatic-downloads/rss-feeds/ACS/lib/dictionaries/cif_core.dic
dictionary named 'cif_core.dic' version 2.4.2 from 2011-04-26 (74
times).

'_geom_angle_publ_flag' value 'Y' changed to 'y' according
to
/home/saulius/struct/COD-crude-data--automatic-downloads/rss-feeds/ACS/lib/dictionaries/cif_core.dic
dictionary named 'cif_core.dic' version 2.4.2 from 2011-04-26 (170
times).

Automatic conversion script
Id: cif_fix_values 2935 2014-11-11 08:27:57Z andrius 

The following automatic conversions were performed:

'_exptl_crystal_density_meas' value 'not measured' was changed to '?'
- the value is perceived as not measured.

Automatic conversion script
Id: cif_fix_values 3008 2015-01-20 13:52:24Z robertas 

 Adding full bibliography for 4084839--4084842.cif.
;
_cod_original_formula_sum 'C95 H84 D7 Cl21 F6 N4 O6 Pd2 S2'
_cod_database_code 4084839

loop_
_symmetry_equiv_pos_as_xyz
'x, y, z'
'-x, -y, -z'

loop_
_atom_site_label
_atom_site_type_symbol
_atom_site_fract_x
_atom_site_fract_y
_atom_site_fract_z
_atom_site_U_iso_or_equiv
_atom_site_adp_type
_atom_site_occupancy
_atom_site_symmetry_multiplicity
_atom_site_calc_flag
_atom_site_refinement_flags
_atom_site_disorder_assembly
_atom_site_disorder_group
Pd1 Pd 0.89657(3) 0.48069(2) 0.39184(2) 0.01182(11) Uani 1 1 d . . .
C1 C 0.8177(4) 0.5177(3) 0.4713(3) 0.0131(11) Uani 1 1 d U . .
C2 C 0.8427(4) 0.5796(3) 0.4028(3) 0.0130(11) Uani 1 1 d U . .
C3 C 0.9470(4) 0.5915(3) 0.3763(3) 0.0140(11) Uani 1 1 d U . .
C4 C 0.9856(4) 0.5498(3) 0.4367(3) 0.0124(11) Uani 1 1 d U . .
C5 C 0.9057(4) 0.5040(3) 0.4956(3) 0.0124(11) Uani 1 1 d U . .
C6 C 1.0800(4) 0.5469(3) 0.4411(3) 0.0124(11) Uani 1 1 d U . .
H6 H 1.1327 0.5784 0.4024 0.015 Uiso 1 1 calc R . .
N11 N 0.8538(3) 0.3687(3) 0.4257(3) 0.0152(10) Uani 1 1 d DU . .
C12 C 0.8931(4) 0.3405(3) 0.3793(3) 0.0150(11) Uani 1 1 d DU . .
C13 C 0.8826(4) 0.2639(3) 0.4002(3) 0.0177(12) Uani 1 1 d DU . .
H13 H 0.9105 0.2453 0.3669 0.021 Uiso 1 1 calc R . .
C14 C 0.8323(4) 0.2136(3) 0.4684(3) 0.0196(13) Uani 1 1 d DU . .
C15 C 0.7922(5) 0.2447(4) 0.5144(3) 0.0211(13) Uani 1 1 d DU . .
H15 H 0.7566 0.2131 0.5617 0.025 Uiso 1 1 calc R . .
C16 C 0.8040(4) 0.3211(4) 0.4914(3) 0.0207(13) Uani 1 1 d DU . .
H16 H 0.7753 0.3408 0.5237 0.025 Uiso 1 1 calc R . .
C17 C 0.8279(5) 0.1288(4) 0.4931(4) 0.0260(14) Uani 1 1 d U . .
C18 C 0.7567(5) 0.0841(4) 0.5670(4) 0.0311(16) Uani 1 1 d U . .
H18A H 0.6912 0.0988 0.5668 0.037 Uiso 1 1 calc R . .
H18B H 0.7769 0.0948 0.6012 0.037 Uiso 1 1 calc R . .
H18C H 0.7568 0.0304 0.5801 0.037 Uiso 1 1 calc R . .
C19 C 0.7952(6) 0.1093(4) 0.4408(4) 0.0409(19) Uani 1 1 d U . .
H19A H 0.7295 0.1235 0.4406 0.049 Uiso 1 1 calc R . .
H19B H 0.7954 0.0553 0.4552 0.049 Uiso 1 1 calc R . .
H19C H 0.8400 0.1368 0.3934 0.049 Uiso 1 1 calc R . .
C20 C 0.9304(5) 0.1059(4) 0.4939(4) 0.0376(18) Uani 1 1 d U . .
H20A H 0.9759 0.1343 0.4469 0.045 Uiso 1 1 calc R . .
H20B H 0.9305 0.0521 0.5070 0.045 Uiso 1 1 calc R . .
H20C H 0.9502 0.1167 0.5281 0.045 Uiso 1 1 calc R . .
N21 N 0.9741(4) 0.4646(3) 0.3055(3) 0.0169(10) Uani 1 1 d DU . .
C22 C 0.9534(4) 0.3965(3) 0.3089(3) 0.0167(12) Uani 1 1 d DU . .
C23 C 0.9881(4) 0.3816(4) 0.2514(3) 0.0213(13) Uani 1 1 d DU . .
H23 H 0.9714 0.3338 0.2551 0.026 Uiso 1 1 calc R . .
C24 C 1.0477(5) 0.4362(4) 0.1878(3) 0.0225(13) Uani 1 1 d DU A .
C25 C 1.0710(5) 0.5047(4) 0.1861(3) 0.0234(14) Uani 1 1 d DU . .
H25 H 1.1133 0.5430 0.1447 0.028 Uiso 1 1 calc R . .
C26 C 1.0325(5) 0.5166(4) 0.2447(3) 0.0222(13) Uani 1 1 d DU . .
H26 H 1.0481 0.5640 0.2420 0.027 Uiso 1 1 calc R . .
C27 C 1.0867(5) 0.4209(4) 0.1234(4) 0.0361(17) Uani 1 1 d DU . .
C28 C 1.0033(9) 0.4160(12) 0.0963(8) 0.106(7) Uani 0.82(2) 1 d PDU A 1
H28A H 0.9535 0.3763 0.1338 0.128 Uiso 0.82(2) 1 calc PR A 1
H28B H 1.0265 0.4044 0.0561 0.128 Uiso 0.82(2) 1 calc PR A 1
H28C H 0.9755 0.4641 0.0814 0.128 Uiso 0.82(2) 1 calc PR A 1
C29 C 1.1308(11) 0.3467(6) 0.1462(6) 0.087(5) Uani 0.82(2) 1 d PDU A 1
H29A H 1.0820 0.3071 0.1848 0.104 Uiso 0.82(2) 1 calc PR A 1
H29B H 1.1865 0.3509 0.1622 0.104 Uiso 0.82(2) 1 calc PR A 1
H29C H 1.1522 0.3345 0.1063 0.104 Uiso 0.82(2) 1 calc PR A 1
C30 C 1.1643(9) 0.4811(5) 0.0649(5) 0.049(3) Uani 0.82(2) 1 d PDU A 1
H30A H 1.2174 0.4861 0.0830 0.059 Uiso 0.82(2) 1 calc PR A 1
H30B H 1.1364 0.5290 0.0477 0.059 Uiso 0.82(2) 1 calc PR A 1
H30C H 1.1893 0.4672 0.0263 0.059 Uiso 0.82(2) 1 calc PR A 1
C28" C 1.014(3) 0.367(2) 0.122(3) 0.036(12) Uiso 0.18(2) 1 d PDU A 2
H28D H 1.0398 0.3583 0.0807 0.044 Uiso 0.18(2) 1 calc PR A 2
H28E H 0.9525 0.3899 0.1201 0.044 Uiso 0.18(2) 1 calc PR A 2
H28F H 1.0019 0.3197 0.1649 0.044 Uiso 0.18(2) 1 calc PR A 2
C29" C 1.105(5) 0.4913(19) 0.0545(19) 0.066(17) Uiso 0.18(2) 1 d PDU A 2
H29D H 1.1301 0.4786 0.0151 0.080 Uiso 0.18(2) 1 calc PR A 2
H29E H 1.1526 0.5270 0.0525 0.080 Uiso 0.18(2) 1 calc PR A 2
H29F H 1.0441 0.5140 0.0514 0.080 Uiso 0.18(2) 1 calc PR A 2
C30" C 1.178(3) 0.382(3) 0.127(3) 0.063(14) Uiso 0.18(2) 1 d PDU A 2
H30D H 1.2012 0.3724 0.0850 0.075 Uiso 0.18(2) 1 calc PR A 2
H30E H 1.1634 0.3340 0.1693 0.075 Uiso 0.18(2) 1 calc PR A 2
H30F H 1.2275 0.4136 0.1273 0.075 Uiso 0.18(2) 1 calc PR A 2
C31 C 0.7189(4) 0.4898(3) 0.5206(3) 0.0141(11) Uani 1 1 d DU . .
C32 C 0.6467(4) 0.4618(3) 0.5040(3) 0.0181(12) Uani 1 1 d DU . .
H32 H 0.6612 0.4579 0.4610 0.022 Uiso 1 1 calc R . .
C33 C 0.5530(4) 0.4397(3) 0.5507(4) 0.0263(15) Uani 1 1 d DU . .
H33 H 0.5043 0.4198 0.5397 0.032 Uiso 1 1 calc R . .
C34 C 0.5306(5) 0.4464(4) 0.6124(4) 0.0287(15) Uani 1 1 d DU . .
H34 H 0.4663 0.4324 0.6433 0.034 Uiso 1 1 calc R . .
C35 C 0.6019(5) 0.4737(4) 0.6296(4) 0.0302(16) Uani 1 1 d DU . .
H35 H 0.5867 0.4782 0.6724 0.036 Uiso 1 1 calc R . .
C36 C 0.6953(4) 0.4943(4) 0.5844(3) 0.0248(14) Uani 1 1 d DU . .
H36 H 0.7443 0.5118 0.5970 0.030 Uiso 1 1 calc R . .
C41 C 0.7736(4) 0.6224(3) 0.3645(3) 0.0152(12) Uani 1 1 d DU . .
C42 C 0.7056(4) 0.6589(3) 0.3940(3) 0.0189(12) Uani 1 1 d DU . .
H42 H 0.7016 0.6544 0.4394 0.023 Uiso 1 1 calc R . .
C43 C 0.6436(4) 0.7019(3) 0.3578(3) 0.0228(14) Uani 1 1 d DU . .
H43 H 0.5978 0.7271 0.3782 0.027 Uiso 1 1 calc R . .
C44 C 0.6486(4) 0.7082(3) 0.2918(3) 0.0249(14) Uani 1 1 d DU . .
H44 H 0.6058 0.7373 0.2671 0.030 Uiso 1 1 calc R . .
C45 C 0.7159(5) 0.6721(4) 0.2618(4) 0.0260(14) Uani 1 1 d DU . .
H45 H 0.7190 0.6761 0.2166 0.031 Uiso 1 1 calc R . .
C46 C 0.7791(4) 0.6296(3) 0.2978(3) 0.0202(13) Uani 1 1 d DU . .
H46 H 0.8261 0.6055 0.2768 0.024 Uiso 1 1 calc R . .
C50 C 1.0068(4) 0.6543(3) 0.3090(3) 0.0140(11) Uani 1 1 d U . .
H50A H 0.9692 0.6723 0.2744 0.017 Uiso 1 1 calc R . .
H50B H 1.0662 0.6357 0.2889 0.017 Uiso 1 1 calc R . .
C51 C 1.0347(4) 0.7184(3) 0.3224(3) 0.0138(11) Uani 1 1 d U . .
C52 C 1.1316(4) 0.7460(3) 0.3013(3) 0.0212(13) Uani 1 1 d U . .
H52 H 1.1801 0.7256 0.2773 0.025 Uiso 1 1 calc R . .
C53 C 1.1580(5) 0.8035(4) 0.3152(4) 0.0273(15) Uani 1 1 d U . .
H53 H 1.2244 0.8217 0.3010 0.033 Uiso 1 1 calc R . .
C54 C 1.0881(5) 0.8343(4) 0.3493(4) 0.0255(14) Uani 1 1 d U . .
H54 H 1.1063 0.8732 0.3591 0.031 Uiso 1 1 calc R . .
C55 C 0.9911(5) 0.8080(4) 0.3694(4) 0.0285(15) Uani 1 1 d U . .
H55 H 0.9425 0.8293 0.3924 0.034 Uiso 1 1 calc R . .
C56 C 0.9649(5) 0.7509(4) 0.3559(4) 0.0229(14) Uani 1 1 d U . .
H56 H 0.8983 0.7334 0.3697 0.027 Uiso 1 1 calc R . .
Pd2 Pd 0.48667(3) -0.05317(2) 0.88138(2) 0.01300(12) Uani 1 1 d . . .
C1' C 0.4675(4) 0.0625(3) 0.8647(3) 0.0141(11) Uani 1 1 d U . .
C2' C 0.3743(4) 0.0229(3) 0.8817(3) 0.0145(11) Uani 1 1 d U . .
C3' C 0.3564(4) -0.0366(3) 0.9507(3) 0.0136(11) Uani 1 1 d U C .
C4' C 0.4239(4) -0.0222(3) 0.9845(3) 0.0119(11) Uani 1 1 d U . .
C5' C 0.4936(4) 0.0389(3) 0.9316(3) 0.0120(11) Uani 1 1 d U . .
C6' C 0.5710(4) 0.0615(3) 0.9465(3) 0.0133(11) Uani 1 1 d U . .
H6' H 0.6182 0.1016 0.9116 0.016 Uiso 1 1 calc R . .
N11' N 0.6274(4) -0.0563(3) 0.8250(3) 0.0165(10) Uani 1 1 d DU . .
C12' C 0.6476(4) -0.1235(3) 0.8261(3) 0.0180(12) Uani 1 1 d DU . .
C13' C 0.7413(4) -0.1371(3) 0.8016(3) 0.0202(13) Uani 1 1 d DU . .
H13' H 0.7532 -0.1850 0.8032 0.024 Uiso 1 1 calc R . .
C14' C 0.8193(4) -0.0821(3) 0.7744(3) 0.0200(13) Uani 1 1 d DU . .
C15' C 0.7960(5) -0.0142(4) 0.7746(4) 0.0228(14) Uani 1 1 d DU . .
H15' H 0.8462 0.0251 0.7574 0.027 Uiso 1 1 calc R . .
C16' C 0.7011(4) -0.0027(4) 0.7991(3) 0.0211(13) Uani 1 1 d DU . .
H16' H 0.6875 0.0449 0.7976 0.025 Uiso 1 1 calc R . .
C17' C 0.9231(5) -0.1004(4) 0.7514(4) 0.0285(15) Uani 1 1 d U . .
C18' C 0.9946(5) -0.0289(4) 0.7059(5) 0.0396(19) Uani 1 1 d U . .
H18D H 1.0603 -0.0427 0.6924 0.047 Uiso 1 1 calc R . .
H18E H 0.9934 -0.0004 0.7329 0.047 Uiso 1 1 calc R . .
H18F H 0.9755 0.0021 0.6634 0.047 Uiso 1 1 calc R . .
C19' C 0.9293(6) -0.1428(5) 0.7065(5) 0.045(2) Uani 1 1 d U . .
H19D H 0.9961 -0.1544 0.6925 0.054 Uiso 1 1 calc R . .
H19E H 0.9098 -0.1115 0.6643 0.054 Uiso 1 1 calc R . .
H19F H 0.8858 -0.1895 0.7340 0.054 Uiso 1 1 calc R . .
C20' C 0.9528(6) -0.1483(5) 0.8178(4) 0.0410(19) Uani 1 1 d U . .
H20D H 1.0193 -0.1609 0.8043 0.049 Uiso 1 1 calc R . .
H20E H 0.9086 -0.1946 0.8462 0.049 Uiso 1 1 calc R . .
H20F H 0.9497 -0.1203 0.8453 0.049 Uiso 1 1 calc R . .
N21' N 0.4824(4) -0.1645(3) 0.8975(3) 0.0193(11) Uani 1 1 d DU . .
C22' C 0.5630(4) -0.1812(3) 0.8601(3) 0.0200(13) Uani 1 1 d DU . .
C23' C 0.5646(5) -0.2478(4) 0.8552(4) 0.0290(16) Uani 1 1 d DU . .
H23' H 0.6221 -0.2578 0.8281 0.035 Uiso 1 1 calc R . .
C24' C 0.4836(5) -0.3010(4) 0.8889(4) 0.0323(17) Uani 1 1 d DU . .
C25' C 0.4032(5) -0.2837(4) 0.9287(4) 0.0299(16) Uani 1 1 d DU . .
H25' H 0.3468 -0.3187 0.9542 0.036 Uiso 1 1 calc R . .
C26' C 0.4043(5) -0.2159(4) 0.9313(4) 0.0248(14) Uani 1 1 d DU . .
H26' H 0.3475 -0.2049 0.9582 0.030 Uiso 1 1 calc R . .
C27' C 0.4889(6) -0.3747(4) 0.8822(5) 0.044(2) Uani 1 1 d U . .
C28' C 0.3920(6) -0.4247(4) 0.9208(5) 0.046(2) Uani 1 1 d U . .
H28G H 0.3414 -0.3983 0.9004 0.056 Uiso 1 1 calc R . .
H28H H 0.3740 -0.4365 0.9709 0.056 Uiso 1 1 calc R . .
H28I H 0.3986 -0.4713 0.9157 0.056 Uiso 1 1 calc R . .
C29' C 0.5668(7) -0.4163(5) 0.9146(7) 0.070(3) Uani 1 1 d U . .
H29G H 0.6291 -0.3849 0.8901 0.084 Uiso 1 1 calc R . .
H29H H 0.5730 -0.4632 0.9099 0.084 Uiso 1 1 calc R . .
H29I H 0.5485 -0.4277 0.9646 0.084 Uiso 1 1 calc R . .
C30' C 0.5152(8) -0.3573(5) 0.8034(5) 0.071(3) Uani 1 1 d U . .
H30G H 0.4646 -0.3305 0.7834 0.086 Uiso 1 1 calc R . .
H30H H 0.5201 -0.4044 0.7991 0.086 Uiso 1 1 calc R . .
H30I H 0.5775 -0.3261 0.7779 0.086 Uiso 1 1 calc R . .
C31' C 0.5161(4) 0.1276(3) 0.7974(3) 0.0146(11) Uani 1 1 d DU . .
C32' C 0.5561(4) 0.1916(3) 0.7967(3) 0.0169(12) Uani 1 1 d DU . .
H32' H 0.5539 0.1923 0.8399 0.020 Uiso 1 1 calc R . .
C33' C 0.5986(4) 0.2536(4) 0.7335(3) 0.0243(14) Uani 1 1 d DU . .
H33' H 0.6254 0.2966 0.7336 0.029 Uiso 1 1 calc R . .
C34' C 0.6024(5) 0.2532(4) 0.6696(3) 0.0265(14) Uani 1 1 d DU . .
H34' H 0.6312 0.2959 0.6263 0.032 Uiso 1 1 calc R . .
C35' C 0.5634(4) 0.1898(4) 0.6698(3) 0.0236(14) Uani 1 1 d DU . .
H35' H 0.5658 0.1889 0.6266 0.028 Uiso 1 1 calc R . .
C36' C 0.5211(4) 0.1281(3) 0.7332(3) 0.0180(12) Uani 1 1 d DU . .
H36' H 0.4949 0.0850 0.7329 0.022 Uiso 1 1 calc R . .
C41' C 0.3103(4) 0.0407(3) 0.8352(3) 0.0195(13) Uani 1 1 d DU . .
C42' C 0.2835(4) -0.0108(4) 0.8137(3) 0.0269(15) Uani 1 1 d DU . .
H42' H 0.3084 -0.0583 0.8273 0.032 Uiso 1 1 calc R . .
C43' C 0.2208(5) 0.0078(5) 0.7727(4) 0.0381(18) Uani 1 1 d DU . .
H43' H 0.2024 -0.0271 0.7584 0.046 Uiso 1 1 calc R . .
C44' C 0.1848(5) 0.0764(4) 0.7524(4) 0.0393(18) Uani 1 1 d DU . .
H44' H 0.1428 0.0889 0.7234 0.047 Uiso 1 1 calc R . .
C45' C 0.2091(5) 0.1272(4) 0.7739(4) 0.0339(17) Uani 1 1 d DU . .
H45' H 0.1829 0.1741 0.7603 0.041 Uiso 1 1 calc R . .
C46' C 0.2715(4) 0.1099(4) 0.8152(3) 0.0244(14) Uani 1 1 d DU . .
H46' H 0.2882 0.1451 0.8300 0.029 Uiso 1 1 calc R . .
C50' C 0.2672(4) -0.0924(3) 0.9923(3) 0.0170(12) Uani 1 1 d U . .
H50C H 0.2858 -0.1414 1.0223 0.020 Uiso 1 1 calc R B 1
H50D H 0.2378 -0.0995 0.9596 0.020 Uiso 1 1 calc R B 1
C51' C 0.1919(7) -0.0642(6) 1.0394(5) 0.021(5) Uiso 0.503(13) 1 d PGU C 1
C52' C 0.1445(8) -0.1162(4) 1.1079(5) 0.030(4) Uiso 0.503(13) 1 d PGU C 1
H52' H 0.1608 -0.1664 1.1251 0.036 Uiso 0.503(13) 1 calc PR C 1
C53' C 0.0734(7) -0.0948(5) 1.1512(4) 0.038(4) Uiso 0.503(13) 1 d PGU C 1
H53' H 0.0410 -0.1303 1.1980 0.045 Uiso 0.503(13) 1 calc PR C 1
C54' C 0.0496(6) -0.0213(5) 1.1260(4) 0.021(3) Uiso 0.503(13) 1 d PGU C 1
H54' H 0.0010 -0.0067 1.1557 0.026 Uiso 0.503(13) 1 calc PR C 1
C55' C 0.0970(7) 0.0307(4) 1.0576(5) 0.039(4) Uiso 0.503(13) 1 d PGU C 1
H55' H 0.0808 0.0809 1.0404 0.047 Uiso 0.503(13) 1 calc PR C 1
C56' C 0.1682(7) 0.0093(5) 1.0143(4) 0.032(4) Uiso 0.503(13) 1 d PGU C 1
H56' H 0.2006 0.0448 0.9675 0.039 Uiso 0.503(13) 1 calc PR C 1
C51" C 0.1854(7) -0.0679(6) 1.0336(5) 0.017(4) Uiso 0.497(13) 1 d PGU C 2
C52" C 0.1604(7) -0.0983(6) 1.1066(5) 0.025(3) Uiso 0.497(13) 1 d PGU C 2
H52" H 0.1961 -0.1359 1.1316 0.030 Uiso 0.497(13) 1 calc PR C 2
C53" C 0.0832(8) -0.0739(6) 1.1430(4) 0.036(4) Uiso 0.497(13) 1 d PGU C 2
H53" H 0.0661 -0.0948 1.1929 0.043 Uiso 0.497(13) 1 calc PR C 2
C54" C 0.0309(7) -0.0190(6) 1.1063(5) 0.036(4) Uiso 0.497(13) 1 d PGU C 2
H54" H -0.0219 -0.0023 1.1312 0.043 Uiso 0.497(13) 1 calc PR C 2
C55" C 0.0559(7) 0.0115(6) 1.0333(5) 0.047(5) Uiso 0.497(13) 1 d PGU C 2
H55" H 0.0202 0.0490 1.0083 0.057 Uiso 0.497(13) 1 calc PR C 2
C56" C 0.1332(8) -0.0129(6) 0.9969(4) 0.034(4) Uiso 0.497(13) 1 d PGU C 2
H56" H 0.1502 0.0079 0.9470 0.041 Uiso 0.497(13) 1 calc PR C 2
S1 S 0.28310(13) -0.32167(10) 1.13621(11) 0.0334(4) Uani 1 1 d DU . .
O1 O 0.2382(4) -0.3213(3) 1.0852(3) 0.0500(15) Uani 1 1 d DU . .
O2 O 0.2232(5) -0.3531(4) 1.2069(3) 0.071(2) Uani 1 1 d DU . .
O3 O 0.3413(6) -0.2544(3) 1.1128(4) 0.086(3) Uani 1 1 d DU . .
C98 C 0.3692(6) -0.3907(5) 1.1390(4) 0.063(3) Uani 1 1 d DU . .
F1 F 0.4143(5) -0.3994(5) 1.1866(3) 0.113(3) Uani 1 1 d DU . .
F2 F 0.3220(7) -0.4564(3) 1.1566(4) 0.118(3) Uani 1 1 d DU . .
F3 F 0.4354(4) -0.3714(5) 1.0786(3) 0.113(3) Uani 1 1 d DU . .
S2 S 0.7682(3) 0.2654(3) 0.2514(3) 0.0342(11) Uani 0.572(7) 1 d PDU D 1
O4 O 0.7646(8) 0.3345(5) 0.1929(5) 0.053(3) Uiso 0.572(7) 1 d PDU D 1
O5 O 0.8626(6) 0.2465(7) 0.2583(6) 0.037(3) Uiso 0.572(7) 1 d PDU D 1
O6 O 0.6945(9) 0.2488(9) 0.3164(6) 0.081(4) Uiso 0.572(7) 1 d PDU D 1
C99 C 0.7321(8) 0.1943(7) 0.2288(6) 0.044(4) Uiso 0.572(7) 1 d PDU D 1
F4 F 0.7949(9) 0.2030(8) 0.1667(6) 0.076(4) Uiso 0.572(7) 1 d PDU D 1
F5 F 0.6449(7) 0.2002(7) 0.2182(6) 0.067(3) Uiso 0.572(7) 1 d PDU D 1
F6 F 0.7282(8) 0.1270(6) 0.2828(6) 0.080(3) Uiso 0.572(7) 1 d PDU D 1
S2' S 0.7517(3) 0.2247(4) 0.2778(3) 0.0295(13) Uani 0.428(7) 1 d PDU D 2
O4' O 0.6902(9) 0.1557(7) 0.3246(7) 0.053(4) Uiso 0.428(7) 1 d PDU D 2
O5' O 0.7186(11) 0.2886(8) 0.2878(9) 0.058(4) Uiso 0.428(7) 1 d PDU D 2
O6' O 0.8534(9) 0.2205(11) 0.2713(10) 0.056(5) Uiso 0.428(7) 1 d PDU D 2
C99' C 0.7393(11) 0.2407(8) 0.1929(7) 0.051(5) Uiso 0.428(7) 1 d PDU D 2
F4' F 0.7845(10) 0.3053(7) 0.1419(7) 0.075(4) Uiso 0.428(7) 1 d PDU D 2
F5' F 0.7682(13) 0.1820(9) 0.1826(9) 0.077(6) Uiso 0.428(7) 1 d PDU D 2
F6' F 0.6425(11) 0.2404(12) 0.2021(10) 0.110(7) Uiso 0.428(7) 1 d PDU D 2
C101 C 0.1987(6) 0.3301(4) 0.3791(4) 0.050(2) Uiso 1 1 d D . .
H101 H 0.2538 0.3099 0.3988 0.060 Uiso 1 1 calc R . .
Cl1 Cl 0.1605(2) 0.26940(15) 0.34860(16) 0.0703(7) Uani 1 1 d DU . .
Cl2 Cl 0.10348(19) 0.33785(17) 0.44440(13) 0.0675(7) Uani 1 1 d DU . .
Cl3 Cl 0.2383(2) 0.41897(17) 0.30749(14) 0.0819(9) Uani 1 1 d DU . .
C102 C 0.2832(6) 0.1223(4) 0.5308(4) 0.0405(19) Uiso 1 1 d D . .
H102 H 0.3388 0.1364 0.4871 0.049 Uiso 1 1 calc R . .
Cl4 Cl 0.17537(17) 0.10921(15) 0.51225(14) 0.0598(6) Uani 1 1 d DU . .
Cl5 Cl 0.27585(18) 0.19603(15) 0.55538(16) 0.0664(8) Uani 1 1 d DU . .
Cl6 Cl 0.3027(2) 0.03900(15) 0.59675(12) 0.0635(7) Uani 1 1 d DU . .
C103 C 0.4659(5) 0.0988(4) 0.3482(4) 0.0394(19) Uiso 1 1 d D . .
H103 H 0.5220 0.1362 0.3343 0.047 Uiso 1 1 calc R . .
Cl7 Cl 0.44585(16) 0.03436(13) 0.43643(11) 0.0470(5) Uani 1 1 d DU . .
Cl8 Cl 0.49303(19) 0.05309(14) 0.29407(13) 0.0576(6) Uani 1 1 d DU . .
Cl9 Cl 0.3614(2) 0.14630(15) 0.33851(13) 0.0674(8) Uani 1 1 d DU . .
C104 C 0.7056(5) 0.4712(5) 0.2235(4) 0.049(2) Uiso 1 1 d D . .
H104 H 0.7021 0.4255 0.2157 0.058 Uiso 1 1 calc R . .
Cl10 Cl 0.8122(3) 0.5317(3) 0.1650(2) 0.155(2) Uani 1 1 d DU . .
Cl11 Cl 0.7127(2) 0.44689(14) 0.30810(14) 0.0626(7) Uani 1 1 d DU . .
Cl12 Cl 0.60435(18) 0.52090(16) 0.21002(15) 0.0635(7) Uani 1 1 d DU . .
C105 C 0.5524(7) 0.2710(4) 0.4252(4) 0.052(2) Uiso 1 1 d D . .
H105 H 0.6190 0.2829 0.3913 0.062 Uiso 1 1 calc R . .
Cl13 Cl 0.5461(3) 0.31939(19) 0.47503(17) 0.0939(11) Uani 1 1 d DU . .
Cl14 Cl 0.5363(2) 0.17437(17) 0.4845(2) 0.0875(10) Uani 1 1 d DU . .
Cl15 Cl 0.4691(2) 0.2912(3) 0.37842(17) 0.1251(17) Uani 1 1 d DU . .
C106 C 1.0407(7) 0.7347(5) 0.0527(4) 0.077(3) Uiso 1 1 d DU . .
H106 H 1.1018 0.7242 0.0669 0.092 Uiso 1 1 calc R E 1
Cl16 Cl 1.0642(8) 0.8201(4) -0.0266(4) 0.0567(19) Uani 0.555(10) 1 d PDU F 1
Cl17 Cl 1.0132(5) 0.6641(3) 0.0270(4) 0.083(3) Uani 0.555(10) 1 d PDU F 1
Cl18 Cl 0.9546(5) 0.7340(6) 0.1187(3) 0.102(3) Uani 0.555(10) 1 d PDU F 1
Cl1' Cl 0.9473(7) 0.6584(4) 0.0919(7) 0.129(5) Uani 0.445(10) 1 d PDU F 2
Cl2' Cl 1.0657(13) 0.7963(8) -0.0317(6) 0.105(5) Uani 0.445(10) 1 d PDU F 2
Cl3' Cl 0.9745(7) 0.7876(6) 0.1038(5) 0.109(4) Uani 0.445(10) 1 d PDU F 2
C107 C 0.6057(11) -0.2373(6) 1.0349(6) 0.065(5) Uiso 0.642(10) 1 d PD G 1
H107 H 0.5360 -0.2386 1.0357 0.079 Uiso 0.642(10) 1 calc PR G 1
Cl19 Cl 0.6708(6) -0.2912(4) 0.9919(3) 0.0787(19) Uani 0.642(10) 1 d PDU G 1
Cl20 Cl 0.6154(5) -0.2769(5) 1.1200(3) 0.092(3) Uani 0.642(10) 1 d PDU G 1
Cl21 Cl 0.6602(6) -0.1454(4) 0.9905(3) 0.099(3) Uani 0.642(10) 1 d PDU G 1
C108 C 0.7423(18) -0.2081(10) 1.0278(9) 0.119(15) Uiso 0.358(10) 1 d PD G 2
H108 H 0.8027 -0.2137 1.0429 0.143 Uiso 0.358(10) 1 calc PR G 2
Cl4' Cl 0.7391(11) -0.1142(7) 0.9663(6) 0.113(5) Uani 0.358(10) 1 d PDU G 2
Cl5' Cl 0.7346(15) -0.2669(7) 0.9877(7) 0.125(7) Uani 0.358(10) 1 d PDU G 2
Cl6' Cl 0.6382(11) -0.2271(9) 1.0994(7) 0.111(5) Uani 0.358(10) 1 d PDU G 2

loop_
_atom_site_aniso_label
_atom_site_aniso_U_11
_atom_site_aniso_U_22
_atom_site_aniso_U_33
_atom_site_aniso_U_23
_atom_site_aniso_U_13
_atom_site_aniso_U_12
Pd1 0.0125(2) 0.0109(2) 0.0126(2) -0.0060(2) -0.00321(17) 0.00091(17)
C1 0.013(3) 0.014(3) 0.016(3) -0.008(2) -0.007(2) 0.005(2)
C2 0.014(3) 0.014(3) 0.016(3) -0.010(2) -0.006(2) 0.001(2)
C3 0.016(3) 0.013(3) 0.014(3) -0.007(2) -0.005(2) 0.003(2)
C4 0.015(3) 0.012(3) 0.015(3) -0.009(2) -0.007(2) 0.001(2)
C5 0.012(3) 0.014(3) 0.015(3) -0.010(2) -0.005(2) 0.002(2)
C6 0.010(3) 0.013(3) 0.015(3) -0.008(3) -0.003(2) 0.000(2)
N11 0.015(2) 0.014(2) 0.018(3) -0.008(2) -0.005(2) 0.0018(19)
C12 0.011(3) 0.018(3) 0.019(3) -0.009(2) -0.008(2) 0.003(2)
C13 0.015(3) 0.018(3) 0.026(3) -0.016(3) -0.005(2) 0.003(2)
C14 0.015(3) 0.016(3) 0.028(3) -0.012(3) -0.004(2) 0.001(2)
C15 0.022(3) 0.017(3) 0.019(3) -0.006(3) -0.001(3) -0.002(2)
C16 0.020(3) 0.023(3) 0.018(3) -0.012(3) 0.001(2) 0.002(3)
C17 0.025(3) 0.019(3) 0.035(4) -0.016(3) -0.003(3) -0.004(3)
C18 0.033(4) 0.016(3) 0.039(4) -0.012(3) -0.004(3) -0.006(3)
C19 0.050(5) 0.029(4) 0.043(5) -0.022(4) -0.001(4) -0.008(4)
C20 0.029(4) 0.023(4) 0.051(5) -0.015(4) -0.001(3) 0.008(3)
N21 0.018(3) 0.012(2) 0.021(3) -0.008(2) -0.005(2) 0.002(2)
C22 0.017(3) 0.020(3) 0.016(3) -0.010(3) -0.006(2) 0.001(2)
C23 0.023(3) 0.021(3) 0.021(3) -0.013(3) -0.004(2) 0.005(3)
C24 0.024(3) 0.028(3) 0.018(3) -0.014(3) -0.004(2) 0.007(3)
C25 0.024(3) 0.022(3) 0.017(3) -0.006(3) 0.000(3) -0.002(3)
C26 0.028(3) 0.015(3) 0.018(3) -0.006(3) -0.001(3) 0.001(3)
C27 0.043(4) 0.039(4) 0.023(4) -0.021(3) 0.006(3) -0.003(3)
C28 0.073(8) 0.22(2) 0.068(11) -0.109(14) -0.004(6) -0.013(9)
C29 0.126(11) 0.030(6) 0.052(7) -0.017(5) 0.049(7) 0.010(7)
C30 0.070(8) 0.032(5) 0.027(5) -0.014(4) 0.014(5) 0.005(5)
C31 0.011(2) 0.011(3) 0.018(3) -0.005(3) -0.004(2) 0.003(2)
C32 0.017(3) 0.016(3) 0.020(3) -0.005(3) -0.008(2) 0.000(2)
C33 0.013(3) 0.020(3) 0.037(4) -0.005(3) -0.007(3) -0.005(2)
C34 0.012(3) 0.025(4) 0.035(4) -0.008(3) 0.006(3) 0.003(3)
C35 0.026(3) 0.037(4) 0.028(4) -0.019(3) 0.001(3) 0.001(3)
C36 0.019(3) 0.032(4) 0.025(3) -0.016(3) -0.005(3) 0.003(3)
C41 0.016(3) 0.009(3) 0.017(3) -0.002(2) -0.006(2) 0.002(2)
C42 0.016(3) 0.016(3) 0.023(3) -0.007(3) -0.005(2) 0.002(2)
C43 0.011(3) 0.020(3) 0.034(4) -0.008(3) -0.007(3) 0.002(2)
C44 0.015(3) 0.016(3) 0.029(4) 0.006(3) -0.010(3) -0.003(2)
C45 0.028(4) 0.022(3) 0.024(4) -0.002(3) -0.015(3) 0.000(3)
C46 0.021(3) 0.021(3) 0.021(3) -0.009(3) -0.009(3) 0.003(2)
C50 0.017(3) 0.012(3) 0.014(3) -0.006(2) -0.005(2) 0.004(2)
C51 0.017(3) 0.007(3) 0.013(3) 0.000(2) -0.006(2) 0.000(2)
C52 0.016(3) 0.018(3) 0.029(4) -0.012(3) -0.004(3) 0.003(2)
C53 0.021(3) 0.022(3) 0.039(4) -0.013(3) -0.010(3) -0.002(3)
C54 0.027(3) 0.019(3) 0.032(4) -0.012(3) -0.009(3) -0.001(3)
C55 0.027(3) 0.026(4) 0.035(4) -0.020(3) -0.001(3) 0.003(3)
C56 0.017(3) 0.019(3) 0.031(4) -0.014(3) 0.001(3) -0.001(2)
Pd2 0.0126(2) 0.0121(2) 0.0128(2) -0.0060(2) -0.00052(17) 0.00011(17)
C1' 0.011(3) 0.019(3) 0.012(3) -0.007(2) -0.004(2) 0.000(2)
C2' 0.016(3) 0.016(3) 0.010(3) -0.005(2) -0.004(2) 0.004(2)
C3' 0.013(3) 0.014(3) 0.014(3) -0.007(2) -0.005(2) 0.002(2)
C4' 0.014(3) 0.011(3) 0.011(3) -0.006(2) -0.002(2) 0.001(2)
C5' 0.015(3) 0.010(3) 0.008(3) -0.004(2) -0.002(2) 0.003(2)
C6' 0.013(3) 0.012(3) 0.011(3) -0.004(2) 0.001(2) -0.001(2)
N11' 0.018(2) 0.012(2) 0.016(3) -0.004(2) -0.002(2) -0.0011(19)
C12' 0.021(3) 0.015(3) 0.017(3) -0.008(3) -0.002(2) -0.001(2)
C13' 0.022(3) 0.015(3) 0.024(3) -0.011(3) -0.004(3) 0.001(2)
C14' 0.020(3) 0.019(3) 0.020(3) -0.009(3) -0.002(2) 0.004(2)
C15' 0.018(3) 0.018(3) 0.031(4) -0.013(3) 0.000(3) -0.003(2)
C16' 0.020(3) 0.016(3) 0.025(4) -0.011(3) -0.001(3) 0.000(2)
C17' 0.020(3) 0.028(4) 0.039(4) -0.018(3) -0.004(3) 0.005(3)
C18' 0.015(3) 0.038(4) 0.061(5) -0.024(4) 0.001(3) 0.001(3)
C19' 0.028(4) 0.060(6) 0.060(5) -0.046(5) 0.000(4) 0.007(4)
C20' 0.029(4) 0.049(5) 0.053(5) -0.027(4) -0.016(4) 0.016(4)
N21' 0.019(3) 0.019(3) 0.018(3) -0.010(2) 0.000(2) 0.000(2)
C22' 0.021(3) 0.018(3) 0.018(3) -0.008(3) -0.001(2) 0.001(2)
C23' 0.024(3) 0.022(3) 0.037(4) -0.018(3) 0.006(3) -0.006(3)
C24' 0.033(4) 0.021(3) 0.038(4) -0.019(3) 0.008(3) -0.008(3)
C25' 0.028(3) 0.027(4) 0.025(4) -0.012(3) 0.010(3) -0.011(3)
C26' 0.022(3) 0.023(3) 0.027(4) -0.016(3) 0.005(3) -0.003(3)
C27' 0.052(5) 0.015(4) 0.054(5) -0.021(4) 0.014(4) -0.011(3)
C28' 0.049(5) 0.029(4) 0.058(5) -0.027(4) 0.003(4) -0.014(3)
C29' 0.051(5) 0.026(5) 0.121(8) -0.036(6) 0.003(5) -0.003(4)
C30' 0.087(8) 0.053(6) 0.067(6) -0.049(5) 0.029(5) -0.034(5)
C31' 0.011(3) 0.015(3) 0.014(3) -0.004(2) -0.003(2) 0.004(2)
C32' 0.015(3) 0.014(3) 0.020(3) -0.005(3) -0.007(2) 0.008(2)
C33' 0.012(3) 0.021(3) 0.033(4) -0.006(3) -0.007(3) 0.004(2)
C34' 0.018(3) 0.026(3) 0.018(3) 0.001(3) 0.002(3) 0.005(3)
C35' 0.018(3) 0.032(4) 0.015(3) -0.007(3) -0.003(2) 0.012(3)
C36' 0.014(3) 0.023(3) 0.017(3) -0.010(3) -0.003(2) 0.006(2)
C41' 0.015(3) 0.030(3) 0.011(3) -0.007(3) -0.004(2) 0.000(2)
C42' 0.024(3) 0.040(4) 0.022(3) -0.019(3) -0.006(3) 0.002(3)
C43' 0.032(4) 0.057(5) 0.030(4) -0.022(4) -0.011(3) -0.011(4)
C44' 0.028(4) 0.055(5) 0.023(4) -0.002(4) -0.016(3) -0.004(3)
C45' 0.025(4) 0.032(4) 0.024(4) 0.008(3) -0.011(3) -0.004(3)
C46' 0.018(3) 0.021(3) 0.019(3) 0.005(3) -0.004(3) -0.007(2)
C50' 0.014(3) 0.020(3) 0.013(3) -0.005(3) -0.002(2) -0.004(2)
S1 0.0293(10) 0.0286(10) 0.0492(12) -0.0220(10) -0.0143(9) 0.0087(8)
O1 0.039(3) 0.062(4) 0.057(4) -0.030(3) -0.020(3) 0.009(3)
O2 0.051(4) 0.111(6) 0.062(4) -0.061(5) 0.005(3) 0.016(4)
O3 0.122(7) 0.027(3) 0.118(7) -0.008(4) -0.087(6) -0.006(4)
C98 0.057(6) 0.065(7) 0.039(5) -0.007(5) -0.001(5) 0.029(5)
F1 0.088(5) 0.168(8) 0.060(4) -0.025(5) -0.039(4) 0.091(5)
F2 0.202(9) 0.042(4) 0.098(6) -0.032(4) -0.025(6) 0.043(5)
F3 0.072(4) 0.179(8) 0.049(4) -0.030(5) 0.001(3) 0.074(5)
S2 0.044(2) 0.034(3) 0.039(3) -0.027(2) -0.018(2) 0.017(2)
S2' 0.027(2) 0.036(3) 0.025(3) -0.016(3) -0.004(2) 0.003(2)
Cl1 0.0785(18) 0.0545(15) 0.092(2) -0.0405(16) -0.0339(16) 0.0173(13)
Cl2 0.0576(15) 0.091(2) 0.0480(14) -0.0285(15) -0.0102(12) 0.0115(14)
Cl3 0.109(2) 0.078(2) 0.0459(15) -0.0241(15) -0.0050(15) -0.0374(17)
Cl4 0.0520(14) 0.0740(17) 0.0726(17) -0.0471(15) -0.0234(12) 0.0195(12)
Cl5 0.0494(13) 0.0650(16) 0.094(2) -0.0580(16) 0.0054(13) -0.0039(12)
Cl6 0.0777(17) 0.0705(17) 0.0413(13) -0.0241(13) -0.0196(12) 0.0314(14)
Cl7 0.0558(13) 0.0517(13) 0.0371(11) -0.0190(11) -0.0208(10) 0.0124(10)
Cl8 0.0772(17) 0.0682(16) 0.0537(14) -0.0467(13) -0.0274(12) 0.0267(13)
Cl9 0.095(2) 0.0698(17) 0.0483(14) -0.0311(14) -0.0322(14) 0.0478(15)
Cl10 0.066(2) 0.207(5) 0.096(3) -0.008(3) 0.019(2) 0.031(3)
Cl11 0.0831(18) 0.0533(15) 0.0705(17) -0.0309(14) -0.0462(15) 0.0171(13)
Cl12 0.0523(14) 0.0826(18) 0.0910(19) -0.0579(17) -0.0441(14) 0.0348(13)
Cl13 0.123(3) 0.091(2) 0.071(2) -0.0561(19) 0.0044(18) -0.034(2)
Cl14 0.0551(16) 0.0662(19) 0.122(3) -0.0359(19) -0.0058(17) 0.0036(14)
Cl15 0.071(2) 0.231(5) 0.0579(19) -0.044(3) -0.0306(16) 0.029(3)
Cl16 0.071(4) 0.051(3) 0.055(4) -0.022(3) -0.030(3) -0.006(3)
Cl17 0.124(6) 0.040(3) 0.104(5) -0.037(3) -0.051(4) 0.007(3)
Cl18 0.080(4) 0.155(9) 0.053(4) -0.045(5) 0.009(3) -0.027(5)
Cl1' 0.131(8) 0.067(5) 0.193(13) -0.057(7) -0.058(9) 0.025(5)
Cl2' 0.087(7) 0.175(13) 0.090(6) -0.093(8) -0.025(5) 0.012(9)
Cl3' 0.109(7) 0.118(8) 0.068(5) -0.021(5) -0.006(4) -0.061(6)
Cl19 0.125(5) 0.070(4) 0.043(3) -0.032(3) -0.017(3) 0.022(3)
Cl20 0.094(4) 0.144(7) 0.054(4) -0.051(4) -0.040(3) 0.054(5)
Cl21 0.159(7) 0.096(5) 0.093(4) -0.066(4) -0.078(5) 0.067(5)
Cl4' 0.126(10) 0.120(9) 0.099(8) -0.063(7) -0.011(7) -0.039(8)
Cl5' 0.186(17) 0.081(9) 0.073(7) -0.037(6) 0.015(9) 0.041(10)
Cl6' 0.126(10) 0.122(11) 0.060(7) -0.040(8) 0.007(6) 0.033(9)

loop_
_atom_type_symbol
_atom_type_description
_atom_type_scat_dispersion_real
_atom_type_scat_dispersion_imag
_atom_type_scat_source
C C 0.0033 0.0016 'International Tables Vol C Tables 4.2.6.8 and 6.1.1.4'
H H 0.0000 0.0000 'International Tables Vol C Tables 4.2.6.8 and 6.1.1.4'
N N 0.0061 0.0033 'International Tables Vol C Tables 4.2.6.8 and 6.1.1.4'
O O 0.0106 0.0060 'International Tables Vol C Tables 4.2.6.8 and 6.1.1.4'
F F 0.0171 0.0103 'International Tables Vol C Tables 4.2.6.8 and 6.1.1.4'
S S 0.1246 0.1234 'International Tables Vol C Tables 4.2.6.8 and 6.1.1.4'
Cl Cl 0.1484 0.1585 'International Tables Vol C Tables 4.2.6.8 and 6.1.1.4'
Pd Pd -0.9988 1.0072 'International Tables Vol C Tables 4.2.6.8 and 6.1.1.4'

loop_
_geom_angle_atom_site_label_1
_geom_angle_atom_site_label_2
_geom_angle_atom_site_label_3
_geom_angle
_geom_angle_site_symmetry_1
_geom_angle_site_symmetry_3
_geom_angle_publ_flag
N11 Pd1 N21 78.91(19) . . y
N11 Pd1 C2 141.0(2) . . y
N21 Pd1 C2 132.6(2) . . y
N11 Pd1 C3 168.6(2) . . y
N21 Pd1 C3 108.4(2) . . y
C2 Pd1 C3 38.5(2) . . y
N11 Pd1 C1 109.9(2) . . y
N21 Pd1 C1 170.5(2) . . y
C2 Pd1 C1 37.9(2) . . y
C3 Pd1 C1 63.4(2) . . y
N11 Pd1 C4 133.61(19) . . y
N21 Pd1 C4 118.16(19) . . y
C2 Pd1 C4 59.07(19) . . y
C3 Pd1 C4 35.38(19) . . y
C1 Pd1 C4 58.51(19) . . y
N11 Pd1 C5 110.41(19) . . y
N21 Pd1 C5 146.02(18) . . y
C2 Pd1 C5 58.87(19) . . y
C3 Pd1 C5 58.7(2) . . y
C1 Pd1 C5 35.23(18) . . y
C4 Pd1 C5 32.57(18) . . y
C2 C1 C31 126.3(5) . . y
C2 C1 C5 108.0(5) . . y
C31 C1 C5 122.3(5) . . y
C2 C1 Pd1 70.0(3) . . y
C31 C1 Pd1 127.7(4) . . y
C5 C1 Pd1 85.5(3) . . y
C1 C2 C3 107.6(5) . . y
C1 C2 C41 126.3(5) . . y
C3 C2 C41 126.1(5) . . y
C1 C2 Pd1 72.1(3) . . y
C3 C2 Pd1 71.3(3) . . y
C41 C2 Pd1 120.6(4) . . y
C2 C3 C4 107.4(5) . . y
C2 C3 C50 126.9(5) . . y
C4 C3 C50 122.3(5) . . y
C2 C3 Pd1 70.3(3) . . y
C4 C3 Pd1 85.6(3) . . y
C50 C3 Pd1 127.1(4) . . y
C6 C4 C5 121.5(5) . . y
C6 C4 C3 130.8(5) . . y
C5 C4 C3 107.5(5) . . y
C6 C4 Pd1 129.5(4) . . y
C5 C4 Pd1 74.1(3) . . y
C3 C4 Pd1 59.1(3) . . y
C6 C5 C4 121.3(5) 2_766 . y
C6 C5 C1 131.3(5) 2_766 . y
C4 C5 C1 107.1(5) . . y
C6 C5 Pd1 128.2(4) 2_766 . y
C4 C5 Pd1 73.3(3) . . y
C1 C5 Pd1 59.3(3) . . y
C4 C6 C5 117.1(5) . 2_766 y
C16 N11 C12 118.4(5) . . y
C16 N11 Pd1 125.4(4) . . y
C12 N11 Pd1 115.5(4) . . y
N11 C12 C13 120.5(6) . . y
N11 C12 C22 115.0(5) . . y
C13 C12 C22 124.3(5) . . y
C14 C13 C12 121.8(6) . . y
C13 C14 C15 116.0(6) . . y
C13 C14 C17 121.8(6) . . y
C15 C14 C17 122.0(6) . . y
C16 C15 C14 120.2(6) . . y
N11 C16 C15 123.0(6) . . y
C14 C17 C20 107.6(5) . . y
C14 C17 C18 113.0(5) . . y
C20 C17 C18 109.2(6) . . y
C14 C17 C19 109.4(6) . . y
C20 C17 C19 109.5(6) . . y
C18 C17 C19 108.1(6) . . y
C26 N21 C22 117.7(5) . . y
C26 N21 Pd1 126.6(4) . . y
C22 N21 Pd1 115.2(4) . . y
N21 C22 C23 121.7(6) . . y
N21 C22 C12 114.3(5) . . y
C23 C22 C12 124.0(6) . . y
C22 C23 C24 120.6(6) . . y
C25 C24 C23 116.8(6) . . y
C25 C24 C27 121.8(6) . . y
C23 C24 C27 121.3(6) . . y
C26 C25 C24 119.8(6) . . y
N21 C26 C25 123.4(6) . . y
C30" C27 C29" 110(2) . . ?
C28 C27 C30 109.3(8) . . y
C28 C27 C29 109.9(8) . . y
C30 C27 C29 108.1(7) . . y
C28 C27 C24 108.3(7) . . y
C30 C27 C24 112.7(6) . . y
C29 C27 C24 108.5(7) . . y
C30" C27 C28" 106(2) . . ?
C29" C27 C28" 106(2) . . ?
C36 C31 C32 118.5(6) . . ?
C36 C31 C1 119.4(5) . . ?
C32 C31 C1 122.0(5) . . ?
C31 C32 C33 119.9(6) . . ?
C34 C33 C32 120.6(6) . . ?
C33 C34 C35 119.9(6) . . ?
C36 C35 C34 119.8(6) . . ?
C35 C36 C31 121.2(6) . . ?
C42 C41 C46 119.2(5) . . ?
C42 C41 C2 119.7(5) . . ?
C46 C41 C2 121.0(5) . . ?
C43 C42 C41 120.6(6) . . ?
C44 C43 C42 120.0(6) . . ?
C45 C44 C43 120.1(6) . . ?
C44 C45 C46 120.0(6) . . ?
C41 C46 C45 120.2(6) . . ?
C3 C50 C51 110.4(5) . . y
C52 C51 C56 118.5(5) . . ?
C52 C51 C50 120.2(5) . . ?
C56 C51 C50 121.3(5) . . ?
C51 C52 C53 120.5(6) . . ?
C54 C53 C52 120.3(6) . . ?
C53 C54 C55 119.5(6) . . ?
C56 C55 C54 120.2(6) . . ?
C55 C56 C51 121.0(6) . . ?
N11' Pd2 N21' 78.83(19) . . y
N11' Pd2 C2' 141.3(2) . . y
N21' Pd2 C2' 132.5(2) . . y
N11' Pd2 C3' 166.3(2) . . y
N21' Pd2 C3' 110.2(2) . . y
C2' Pd2 C3' 37.9(2) . . y
N11' Pd2 C1' 108.5(2) . . y
N21' Pd2 C1' 171.1(2) . . y
C2' Pd2 C1' 38.6(2) . . y
C3' Pd2 C1' 63.6(2) . . y
N11' Pd2 C4' 131.21(19) . . y
N21' Pd2 C4' 120.23(19) . . y
C2' Pd2 C4' 59.29(19) . . y
C3' Pd2 C4' 35.53(19) . . y
C1' Pd2 C4' 59.0(2) . . y
N11' Pd2 C5' 107.77(18) . . y
N21' Pd2 C5' 147.78(19) . . y
C2' Pd2 C5' 59.9(2) . . y
C3' Pd2 C5' 59.07(19) . . y
C1' Pd2 C5' 35.88(19) . . y
C4' Pd2 C5' 32.79(18) . . y
C2' C1' C31' 125.7(5) . . y
C2' C1' C5' 107.8(5) . . y
C31' C1' C5' 125.0(5) . . y
C2' C1' Pd2 70.5(3) . . y
C31' C1' Pd2 122.3(4) . . y
C5' C1' Pd2 84.8(3) . . y
C3' C2' C1' 107.0(5) . . y
C3' C2' C41' 126.7(5) . . y
C1' C2' C41' 126.4(5) . . y
C3' C2' Pd2 71.2(3) . . y
C1' C2' Pd2 70.9(3) . . y
C41' C2' Pd2 122.5(4) . . y
C2' C3' C4' 108.5(5) . . y
C2' C3' C50' 126.9(5) . . y
C4' C3' C50' 122.3(5) . . y
C2' C3' Pd2 70.9(3) . . y
C4' C3' Pd2 85.1(3) . . y
C50' C3' Pd2 124.6(4) . . y
C6' C4' C5' 122.5(5) 2_657 . y
C6' C4' C3' 129.6(5) 2_657 . y
C5' C4' C3' 107.7(5) . . y
C6' C4' Pd2 129.1(4) 2_657 . y
C5' C4' Pd2 73.7(3) . . y
C3' C4' Pd2 59.4(3) . . y
C6' C5' C4' 120.9(5) . . y
C6' C5' C1' 132.2(5) . . y
C4' C5' C1' 106.6(5) . . y
C6' C5' Pd2 128.5(4) . . y
C4' C5' Pd2 73.5(3) . . y
C1' C5' Pd2 59.3(3) . . y
C5' C6' C4' 116.5(5) . 2_657 y
C16' N11' C12' 118.2(5) . . y
C16' N11' Pd2 125.5(4) . . y
C12' N11' Pd2 115.2(4) . . y
N11' C12' C13' 121.3(5) . . y
N11' C12' C22' 114.8(5) . . y
C13' C12' C22' 123.8(5) . . y
C12' C13' C14' 121.4(6) . . y
C15' C14' C13' 115.7(6) . . y
C15' C14' C17' 124.0(6) . . y
C13' C14' C17' 120.1(6) . . y
C16' C15' C14' 121.0(6) . . y
N11' C16' C15' 122.4(6) . . y
C14' C17' C20' 107.9(6) . . y
C14' C17' C18' 111.7(6) . . y
C20' C17' C18' 109.3(6) . . y
C14' C17' C19' 110.6(6) . . y
C20' C17' C19' 110.5(6) . . y
C18' C17' C19' 106.9(6) . . y
C26' N21' C22' 118.0(5) . . y
C26' N21' Pd2 126.7(4) . . y
C22' N21' Pd2 114.4(4) . . y
N21' C22' C23' 121.1(6) . . y
N21' C22' C12' 115.5(5) . . y
C23' C22' C12' 123.4(6) . . y
C22' C23' C24' 121.5(6) . . y
C25' C24' C23' 116.2(6) . . y
C25' C24' C27' 124.1(6) . . y
C23' C24' C27' 119.7(6) . . y
C26' C25' C24' 120.3(6) . . y
N21' C26' C25' 122.8(6) . . y
C29' C27' C24' 107.7(7) . . y
C29' C27' C28' 109.0(7) . . y
C24' C27' C28' 112.0(6) . . y
C29' C27' C30' 110.5(8) . . y
C24' C27' C30' 109.5(7) . . y
C28' C27' C30' 108.1(7) . . y
C36' C31' C32' 118.3(6) . . ?
C36' C31' C1' 121.0(5) . . ?
C32' C31' C1' 120.7(5) . . ?
C33' C32' C31' 120.5(6) . . ?
C32' C33' C34' 120.3(6) . . ?
C35' C34' C33' 119.5(6) . . ?
C36' C35' C34' 119.7(6) . . ?
C35' C36' C31' 121.6(6) . . ?
C46' C41' C42' 119.0(6) . . ?
C46' C41' C2' 118.7(5) . . ?
C42' C41' C2' 122.2(6) . . ?
C43' C42' C41' 119.6(7) . . ?
C44' C43' C42' 120.7(7) . . ?
C43' C44' C45' 120.4(7) . . ?
C44' C45' C46' 120.1(7) . . ?
C45' C46' C41' 120.1(6) . . ?
C51" C50' C3' 115.4(6) . . ?
C51" C50' C51' 7.7(7) . . ?
C3' C50' C51' 110.4(6) . . y
C52' C51' C56' 120.0 . . ?
C52' C51' C50' 117.6(6) . . ?
C56' C51' C50' 122.3(7) . . ?
C51' C52' C53' 120.0 . . ?
C54' C53' C52' 120.0 . . ?
C55' C54' C53' 120.0 . . ?
C54' C55' C56' 120.0 . . ?
C55' C56' C51' 120.0 . . ?
C52" C51" C56" 120.0 . . ?
C52" C51" C50' 122.0(7) . . ?
C56" C51" C50' 118.0(7) . . ?
C53" C52" C51" 120.0 . . ?
C52" C53" C54" 120.0 . . ?
C53" C54" C55" 120.0 . . ?
C56" C55" C54" 120.0 . . ?
C55" C56" C51" 120.0 . . ?
O3 S1 O2 116.3(5) . . ?
O3 S1 O1 113.2(4) . . ?
O2 S1 O1 115.7(4) . . ?
O3 S1 C98 104.3(5) . . ?
O2 S1 C98 101.9(4) . . ?
O1 S1 C98 102.8(4) . . ?
F3 C98 F1 107.7(7) . . ?
F3 C98 F2 108.0(8) . . ?
F1 C98 F2 109.0(8) . . ?
F3 C98 S1 112.7(6) . . ?
F1 C98 S1 109.8(6) . . ?
F2 C98 S1 109.5(6) . . ?
O5 S2 O4 116.4(7) . . ?
O5 S2 O6 115.0(8) . . ?
O4 S2 O6 115.8(8) . . ?
O5 S2 C99 101.6(6) . . ?
O4 S2 C99 103.5(6) . . ?
O6 S2 C99 101.3(8) . . ?
F5 C99 F6 107.1(11) . . ?
F5 C99 F4 105.2(11) . . ?
F6 C99 F4 114.2(11) . . ?
F5 C99 S2 113.8(9) . . ?
F6 C99 S2 107.9(9) . . ?
F4 C99 S2 108.9(9) . . ?
O5' S2' O6' 111.7(10) . . ?
O5' S2' O4' 114.7(9) . . ?
O6' S2' O4' 115.5(10) . . ?
O5' S2' C99' 105.6(9) . . ?
O6' S2' C99' 105.8(9) . . ?
O4' S2' C99' 102.1(8) . . ?
F4' C99' F5' 114.1(14) . . ?
F4' C99' F6' 110.1(14) . . ?
F5' C99' F6' 108.3(15) . . ?
F4' C99' S2' 112.5(11) . . ?
F5' C99' S2' 107.1(11) . . ?
F6' C99' S2' 104.1(12) . . ?
Cl2 C101 Cl3 109.5(5) . . ?
Cl2 C101 Cl1 111.0(5) . . ?
Cl3 C101 Cl1 108.6(4) . . ?
Cl6 C102 Cl5 111.4(4) . . ?
Cl6 C102 Cl4 109.9(4) . . ?
Cl5 C102 Cl4 109.7(4) . . ?
Cl7 C103 Cl8 110.5(4) . . ?
Cl7 C103 Cl9 109.2(4) . . ?
Cl8 C103 Cl9 110.3(4) . . ?
Cl11 C104 Cl12 110.1(4) . . ?
Cl11 C104 Cl10 105.9(5) . . ?
Cl12 C104 Cl10 108.6(5) . . ?
Cl15 C105 Cl13 114.8(5) . . ?
Cl15 C105 Cl14 110.2(5) . . ?
Cl13 C105 Cl14 106.6(5) . . ?
Cl18 C106 Cl2' 127.6(9) . . ?
Cl18 C106 Cl16 115.1(7) . . ?
Cl2' C106 Cl16 17.2(5) . . ?
Cl18 C106 Cl1' 65.5(6) . . ?
Cl2' C106 Cl1' 121.6(9) . . ?
Cl16 C106 Cl1' 131.4(8) . . ?
Cl18 C106 Cl17 112.1(6) . . ?
Cl2' C106 Cl17 87.4(6) . . ?
Cl16 C106 Cl17 103.9(5) . . ?
Cl1' C106 Cl17 47.1(5) . . ?
Cl18 C106 Cl3' 31.3(3) . . ?
Cl2' C106 Cl3' 104.9(7) . . ?
Cl16 C106 Cl3' 89.1(5) . . ?
Cl1' C106 Cl3' 95.6(6) . . ?
Cl17 C106 Cl3' 139.2(7) . . ?
Cl20 C107 Cl21 109.0(8) . . ?
Cl20 C107 Cl19 107.2(7) . . ?
Cl21 C107 Cl19 109.1(7) . . ?
Cl6' C108 Cl5' 110.3(12) . . ?
Cl6' C108 Cl4' 105.1(12) . . ?
Cl5' C108 Cl4' 107.8(12) . . ?

loop_
_geom_bond_atom_site_label_1
_geom_bond_atom_site_label_2
_geom_bond_distance
_geom_bond_site_symmetry_2
_geom_bond_publ_flag
Pd1 N11 2.070(5) . y
Pd1 N21 2.076(5) . y
Pd1 C2 2.180(5) . y
Pd1 C3 2.193(6) . y
Pd1 C1 2.208(6) . y
Pd1 C4 2.549(5) . y
Pd1 C5 2.560(5) . y
C1 C2 1.427(8) . y
C1 C31 1.479(8) . y
C1 C5 1.481(8) . y
C2 C3 1.440(8) . y
C2 C41 1.490(8) . y
C3 C4 1.480(8) . y
C3 C50 1.501(8) . y
C4 C6 1.387(8) . y
C4 C5 1.433(8) . y
C5 C6 1.390(8) 2_766 y
N11 C16 1.335(8) . y
N11 C12 1.357(7) . y
C12 C13 1.389(8) . y
C12 C22 1.489(8) . y
C13 C14 1.386(9) . y
C14 C15 1.394(9) . y
C14 C17 1.529(9) . y
C15 C16 1.376(9) . y
C17 C20 1.535(10) . y
C17 C18 1.539(10) . y
C17 C19 1.549(10) . y
N21 C26 1.341(8) . y
N21 C22 1.362(8) . y
C22 C23 1.383(8) . y
C23 C24 1.397(9) . y
C24 C25 1.396(9) . y
C24 C27 1.532(9) . y
C25 C26 1.376(9) . y
C27 C28 1.503(11) . y
C27 C30" 1.506(17) . ?
C27 C29" 1.514(17) . ?
C27 C30 1.514(10) . y
C27 C29 1.519(11) . y
C27 C28" 1.533(16) . ?
C31 C36 1.393(8) . ?
C31 C32 1.395(7) . ?
C32 C33 1.397(8) . ?
C33 C34 1.373(9) . ?
C34 C35 1.385(9) . ?
C35 C36 1.382(8) . ?
C41 C42 1.387(7) . ?
C41 C46 1.393(8) . ?
C42 C43 1.386(8) . ?
C43 C44 1.386(8) . ?
C44 C45 1.382(9) . ?
C45 C46 1.394(8) . ?
C50 C51 1.518(8) . y
C51 C52 1.389(8) . ?
C51 C56 1.393(8) . ?
C52 C53 1.393(9) . ?
C53 C54 1.378(9) . ?
C54 C55 1.389(9) . ?
C55 C56 1.378(9) . ?
Pd2 N11' 2.080(5) . y
Pd2 N21' 2.086(5) . y
Pd2 C2' 2.185(6) . y
Pd2 C3' 2.188(6) . y
Pd2 C1' 2.189(6) . y
Pd2 C4' 2.532(5) . y
Pd2 C5' 2.535(5) . y
C1' C2' 1.447(8) . y
C1' C31' 1.477(8) . y
C1' C5' 1.492(8) . y
C2' C3' 1.421(8) . y
C2' C41' 1.487(8) . y
C3' C4' 1.477(8) . y
C3' C50' 1.508(8) . y
C4' C6' 1.398(8) 2_657 y
C4' C5' 1.430(8) . y
C5' C6' 1.383(8) . y
N11' C16' 1.340(8) . y
N11' C12' 1.353(8) . y
C12' C13' 1.375(8) . y
C12' C22' 1.483(8) . y
C13' C14' 1.398(9) . y
C14' C15' 1.384(8) . y
C14' C17' 1.528(9) . y
C15' C16' 1.377(9) . y
C17' C20' 1.530(11) . y
C17' C18' 1.540(10) . y
C17' C19' 1.540(10) . y
N21' C26' 1.346(8) . y
N21' C22' 1.352(8) . y
C22' C23' 1.375(9) . y
C23' C24' 1.396(9) . y
C24' C25' 1.382(9) . y
C24' C27' 1.534(9) . y
C25' C26' 1.376(9) . y
C27' C29' 1.526(14) . y
C27' C28' 1.536(11) . y
C27' C30' 1.550(13) . y
C31' C36' 1.394(7) . ?
C31' C32' 1.404(8) . ?
C32' C33' 1.386(8) . ?
C33' C34' 1.398(9) . ?
C34' C35' 1.394(9) . ?
C35' C36' 1.383(8) . ?
C41' C46' 1.402(8) . ?
C41' C42' 1.404(8) . ?
C42' C43' 1.382(9) . ?
C43' C44' 1.375(10) . ?
C44' C45' 1.375(10) . ?
C45' C46' 1.385(9) . ?
C50' C51" 1.488(9) . ?
C50' C51' 1.555(9) . y
C51' C52' 1.3900 . ?
C51' C56' 1.3900 . ?
C52' C53' 1.3900 . ?
C53' C54' 1.3900 . ?
C54' C55' 1.3900 . ?
C55' C56' 1.3900 . ?
C51" C52" 1.3900 . ?
C51" C56" 1.3900 . ?
C52" C53" 1.3900 . ?
C53" C54" 1.3900 . ?
C54" C55" 1.3900 . ?
C55" C56" 1.3900 . ?
S1 O3 1.411(6) . ?
S1 O2 1.417(6) . ?
S1 O1 1.439(5) . ?
S1 C98 1.815(9) . ?
C98 F3 1.306(8) . ?
C98 F1 1.326(9) . ?
C98 F2 1.337(10) . ?
S2 O5 1.431(8) . ?
S2 O4 1.431(9) . ?
S2 O6 1.435(11) . ?
S2 C99 1.823(12) . ?
C99 F5 1.332(11) . ?
C99 F6 1.340(11) . ?
C99 F4 1.356(12) . ?
S2' O5' 1.431(11) . ?
S2' O6' 1.435(11) . ?
S2' O4' 1.440(11) . ?
S2' C99' 1.814(13) . ?
C99' F4' 1.315(13) . ?
C99' F5' 1.320(13) . ?
C99' F6' 1.353(13) . ?
C101 Cl2 1.752(8) . ?
C101 Cl3 1.755(8) . ?
C101 Cl1 1.779(8) . ?
C102 Cl6 1.746(7) . ?
C102 Cl5 1.762(7) . ?
C102 Cl4 1.764(7) . ?
C103 Cl7 1.747(7) . ?
C103 Cl8 1.752(7) . ?
C103 Cl9 1.767(7) . ?
C104 Cl11 1.744(8) . ?
C104 Cl12 1.758(8) . ?
C104 Cl10 1.772(8) . ?
C105 Cl15 1.720(8) . ?
C105 Cl13 1.731(8) . ?
C105 Cl14 1.771(8) . ?
C106 Cl18 1.625(9) . ?
C106 Cl2' 1.664(12) . ?
C106 Cl16 1.785(10) . ?
C106 Cl1' 1.790(10) . ?
C106 Cl17 1.816(9) . ?
C106 Cl3' 1.913(11) . ?
C107 Cl20 1.737(11) . ?
C107 Cl21 1.739(12) . ?
C107 Cl19 1.805(11) . ?
C108 Cl6' 1.759(15) . ?
C108 Cl5' 1.766(15) . ?
C108 Cl4' 1.778(15) . ?
